data_4024238
loop_
_publ_author_name
'Hui Huang'
'Timothy Stewart'
'Matthias Gutmann'
'Takashi Ohhara'
'Nobuo Niimura'
'Yu-Xue Li'
'Jian-Feng Wen'
'Robert Bau'
'Henry N. C. Wong'

_publ_contact_author
;
      Dr. Henry N.C. Wong
      Shanghai-Hong Kong Joint Laboratory in Chemical Synthesis
      The Chinese Academy of Sciences
      354 Feng Lin Road
      Shanghai 200032
      China
;
_publ_contact_author_email hncwong@cuhk.edu.hk
_publ_section_title
;
To Flip or Not To Flip? Assessing the Inversion Barrier of the
Tetraphenylene Framework with Enantiopure 2,15-Dideuteriotetraphenylene and
2,7-Dimethyltetraphenylene
;
_journal_name_full 'Journal of Organic Chemistry'
_journal_page_first 359
_journal_page_last 369
_journal_paper_doi 10.1021/jo802061p
_journal_volume 74
_journal_year 2009
_chemical_formula_moiety 'C24 H12 D4'
_chemical_formula_sum 'C24 H12 D4'
_chemical_formula_weight 308.4148
_chemical_name_common tetraphenylene
_chemical_name_systematic Dideuteriotetraphenylene
_space_group_IT_number 5
_symmetry_cell_setting monoclinic
_symmetry_space_group_name_Hall 'C 2y'
_symmetry_space_group_name_H-M 'C 1 2 1'
_atom_sites_solution_hydrogens geom
_atom_sites_solution_primary direct
_atom_sites_solution_secondary difmap
_audit_creation_method SHELXL-97
_cell_angle_alpha 90.00
_cell_angle_beta 100.976(2)
_cell_angle_gamma 90.00
_cell_formula_units_Z 8
_cell_length_a 15.423(2)
_cell_length_b 13.0638(18)
_cell_length_c 16.267(2)
_cell_measurement_reflns_used 9161
_cell_measurement_temperature 30(2)
_cell_measurement_theta_max +165
_cell_measurement_theta_min +12.5
_cell_volume 3217.6(8)
_computing_data_collection 'ISIS inst_ctrl_prgm_(Akeroyed et al. 2002)'
_computing_data_reduction SXD2001
_computing_structure_refinement 'SHELXL-97 (Sheldrick, 1997)'
_computing_structure_solution 'SHELXS-97 (Sheldrick, 1990)'
_diffrn_ambient_temperature 30(2)
_diffrn_measured_fraction_theta_full 0.241
_diffrn_measured_fraction_theta_max 0.242
_diffrn_measurement_device_type SXD
_diffrn_measurement_method 'time-of-flight LAUE diffraction'
_diffrn_radiation_monochromator none
_diffrn_radiation_probe neutron
_diffrn_radiation_source 'synchroton spallation source'
_diffrn_radiation_type 'polychromatic beam of neutrons'
_diffrn_radiation_wavelength 0
_diffrn_reflns_av_R_equivalents 0.0000
_diffrn_reflns_av_sigmaI/netI 0.0792
_diffrn_reflns_limit_h_max 44
_diffrn_reflns_limit_h_min -45
_diffrn_reflns_limit_k_max 36
_diffrn_reflns_limit_k_min -39
_diffrn_reflns_limit_l_max 37
_diffrn_reflns_limit_l_min -48
_diffrn_reflns_number 32220
_diffrn_reflns_theta_full 84.66
_diffrn_reflns_theta_max 84.66
_diffrn_reflns_theta_min 7.83
_diffrn_standards_decay_% 0
_diffrn_standards_interval_count 0
_diffrn_standards_interval_time 0
_diffrn_standards_number 0
_exptl_absorpt_coefficient_mu 0.000
_exptl_absorpt_correction_T_max 2.2617
_exptl_absorpt_correction_T_min 1.6175
_exptl_absorpt_correction_type sphere
_exptl_absorpt_process_details 'Gaussian intergration with 32 grid points'
_exptl_crystal_colour 'pale yellow'
_exptl_crystal_density_diffrn 1.263
_exptl_crystal_density_method 'not measured'
_exptl_crystal_description rod
_exptl_crystal_F_000 964
_exptl_crystal_size_max 3.0
_exptl_crystal_size_mid 2.5
_exptl_crystal_size_min 1.5
_refine_diff_density_max 7.800
_refine_diff_density_min -3.590
_refine_diff_density_rms 0.721
_refine_ls_abs_structure_details 'Flack H D (1983), Acta Cryst. A39, 876-881'
_refine_ls_abs_structure_Flack 0(0)
_refine_ls_extinction_coef 0.00285(4)
_refine_ls_extinction_expression Fc^*^=kFc[1+0.001xFc^2^\l^3^/sin(2\q)]^-1/4^
_refine_ls_extinction_method SHELXL
_refine_ls_goodness_of_fit_ref 1.023
_refine_ls_hydrogen_treatment mixed
_refine_ls_matrix_type full
_refine_ls_number_parameters 312
_refine_ls_number_reflns 32220
_refine_ls_number_restraints 25
_refine_ls_restrained_S_all 1.023
_refine_ls_R_factor_all 0.0790
_refine_ls_R_factor_gt 0.0790
_refine_ls_shift/su_max 0.023
_refine_ls_shift/su_mean 0.003
_refine_ls_structure_factor_coef Fsqd
_refine_ls_weighting_details 'calc w=1/[\s^2^(Fo^2^)+(0.0982P)^2^+393.7392P] where P=(Fo^2^+2Fc^2^)/3'
_refine_ls_weighting_scheme calc
_refine_ls_wR_factor_gt 0.1991
_refine_ls_wR_factor_ref 0.1991
_reflns_number_gt 32220
_reflns_number_total 32220
_reflns_threshold_expression >2sigma(I)
_cod_data_source_file jo802061p_si_005.cif
_cod_data_source_block tbcot
_cod_depositor_comments
;
 Changing _atom_site_type_symbol data item values that represent deuterium
 from 'Dh' to 'D'.

 Antanas Vaitkus,
 2017-01-20
;
_cod_original_sg_symbol_H-M C2
_cod_database_code 4024238

loop_
_symmetry_equiv_pos_as_xyz
'x, y, z'
'-x, y, -z'
'x+1/2, y+1/2, z'
'-x+1/2, y+1/2, -z'

loop_
_atom_site_label
_atom_site_type_symbol
_atom_site_fract_x
_atom_site_fract_y
_atom_site_fract_z
_atom_site_U_iso_or_equiv
_atom_site_adp_type
_atom_site_occupancy
_atom_site_symmetry_multiplicity
_atom_site_calc_flag
_atom_site_refinement_flags
_atom_site_disorder_assembly
_atom_site_disorder_group
C1 C 0.3214(2) 0.75878(19) 0.3965(2) 0.00456(18) Uani 1 1 d . . .
C2 C 0.34129(19) 0.86467(18) 0.4051(2) 0.00456(18) Uani 1 1 d . . .
C3 C 0.42117(17) 0.90274(16) 0.40211(18) 0.00456(18) Uani 1 1 d D . .
C4 C 0.48949(18) 0.83720(16) 0.38931(18) 0.00456(18) Uani 1 1 d D . .
Dh4 D 0.5555(5) 0.8685(6) 0.3842(8) 0.00456(18) Uani 1 1 d D . .
C5 C 0.4728(2) 0.73240(17) 0.38045(19) 0.00456(18) Uani 1 1 d D . .
C6 C 0.3891(2) 0.69151(19) 0.3836(2) 0.00456(18) Uani 1 1 d . . .
C7 C 0.3702(2) 0.5812(2) 0.3621(2) 0.00466(18) Uani 1 1 d . . .
C8 C 0.3810(2) 0.54693(19) 0.2838(2) 0.00466(18) Uani 1 1 d D . .
C9 C 0.37163(19) 0.44148(17) 0.26202(18) 0.00466(18) Uani 1 1 d D . .
Dh9 D 0.3757(8) 0.4214(6) 0.1962(5) 0.00466(18) Uani 1 1 d D . .
C10 C 0.34553(17) 0.37377(17) 0.31638(16) 0.00466(18) Uani 1 1 d D . .
C11 C 0.33655(19) 0.40641(18) 0.39606(18) 0.00466(18) Uani 1 1 d . . .
C12 C 0.3480(2) 0.5099(2) 0.4204(2) 0.00466(18) Uani 1 1 d . . .
C13 C 0.3392(2) 0.5411(2) 0.5070(2) 0.00479(18) Uani 1 1 d . . .
C14 C 0.3963(2) 0.49608(18) 0.57741(17) 0.00479(18) Uani 1 1 d . . .
C15 C 0.38975(18) 0.51603(16) 0.65686(17) 0.00479(18) Uani 1 1 d D . .
C16 C 0.32243(19) 0.58297(16) 0.67234(18) 0.00479(18) Uani 1 1 d D . .
Dh16 D 0.3162(7) 0.6048(7) 0.7370(4) 0.00479(18) Uani 1 1 d D . .
C17 C 0.26630(19) 0.63238(17) 0.60369(18) 0.00479(18) Uani 1 1 d D . .
C18 C 0.2722(2) 0.6090(2) 0.5208(2) 0.00479(18) Uani 1 1 d . . .
C19 C 0.2047(2) 0.6541(2) 0.4520(2) 0.00514(17) Uani 1 1 d . . .
C20 C 0.11592(19) 0.62935(16) 0.44911(19) 0.00514(17) Uani 1 1 d D . .
C21 C 0.04901(18) 0.67750(17) 0.39449(15) 0.00514(17) Uani 1 1 d D . .
Dh21 D -0.0222(4) 0.6580(7) 0.3915(7) 0.00514(17) Uani 1 1 d D . .
C22 C 0.07025(19) 0.74691(17) 0.33517(18) 0.00514(17) Uani 1 1 d D . .
C23 C 0.1599(2) 0.76921(19) 0.3347(2) 0.00514(17) Uani 1 1 d . . .
C24 C 0.2277(2) 0.7244(2) 0.3940(2) 0.00514(17) Uani 1 1 d . . .
H2 H 0.2860(4) 0.9128(4) 0.4179(4) 0.0173(3) Uani 1 1 d . . .
H3 H 0.4377(5) 0.9851(4) 0.4083(5) 0.0173(3) Uani 1 1 d . . .
H5 H 0.5241(5) 0.6795(4) 0.3652(4) 0.0173(3) Uani 1 1 d . . .
H8 H 0.3923(4) 0.6039(4) 0.2376(4) 0.0173(3) Uani 1 1 d . . .
H10 H 0.3386(5) 0.2916(4) 0.3015(5) 0.0173(3) Uani 1 1 d . . .
H11 H 0.3282(4) 0.3485(4) 0.4449(4) 0.0173(3) Uani 1 1 d . . .
H14 H 0.4437(4) 0.4374(4) 0.5657(4) 0.0173(3) Uani 1 1 d . . .
H15 H 0.4350(4) 0.4844(5) 0.7105(4) 0.0173(3) Uani 1 1 d . . .
H17 H 0.2174(4) 0.6887(4) 0.6159(4) 0.0173(3) Uani 1 1 d . . .
H20 H 0.0989(4) 0.5711(3) 0.4901(4) 0.0173(3) Uani 1 1 d . . .
H22 H 0.0188(4) 0.7860(5) 0.2849(4) 0.0173(3) Uani 1 1 d . . .
H23 H 0.1814(4) 0.8211(4) 0.2888(4) 0.0173(3) Uani 1 1 d . . .
C25 C 0.2949(2) 0.2476(2) 0.0479(2) 0.00551(18) Uani 1 1 d . . .
C26 C 0.38674(19) 0.26729(17) 0.05067(19) 0.00551(18) Uani 1 1 d . . .
C27 C 0.45352(18) 0.22155(17) 0.11293(15) 0.00551(18) Uani 1 1 d D . .
C28 C 0.42891(19) 0.15140(18) 0.16861(18) 0.00551(18) Uani 1 1 d D . .
Dh28 D 0.4810(5) 0.1151(8) 0.2169(6) 0.00551(18) Uani 1 1 d D . .
C29 C 0.3398(2) 0.1309(2) 0.1651(2) 0.00551(18) Uani 1 1 d D . .
C30 C 0.2719(2) 0.1773(2) 0.1061(2) 0.00551(18) Uani 1 1 d . . .
C31 C 0.1792(2) 0.1431(2) 0.1035(2) 0.00468(18) Uani 1 1 d . . .
C32 C 0.16219(19) 0.03818(18) 0.0945(2) 0.00468(18) Uani 1 1 d D . .
C33 C 0.07385(17) 0.00046(16) 0.09891(18) 0.00468(18) Uani 1 1 d D . .
Dh33 D 0.0618(6) -0.0835(5) 0.0923(8) 0.00468(18) Uani 1 1 d D . .
C34 C 0.00672(17) 0.06922(16) 0.10839(19) 0.00468(18) Uani 1 1 d D . .
C35 C 0.0258(2) 0.17310(17) 0.1192(2) 0.00468(18) Uani 1 1 d . . .
C36 C 0.1115(2) 0.21090(19) 0.1174(2) 0.00468(18) Uani 1 1 d . . .
C37 C 0.1290(2) 0.32151(19) 0.1374(2) 0.00488(18) Uani 1 1 d . . .
C38 C 0.1189(2) 0.35692(18) 0.2174(2) 0.00488(18) Uani 1 1 d . . .
C39 C 0.1323(2) 0.45729(17) 0.24067(18) 0.00488(18) Uani 1 1 d D . .
C40 C 0.14863(18) 0.52986(17) 0.17884(16) 0.00488(18) Uani 1 1 d D . .
Dh40 D 0.1622(9) 0.6105(5) 0.1991(6) 0.00488(18) Uani 1 1 d D . .
C41 C 0.1605(2) 0.49573(18) 0.10053(18) 0.00488(18) Uani 1 1 d D . .
C42 C 0.1518(2) 0.39193(19) 0.0796(2) 0.00488(18) Uani 1 1 d . . .
C43 C 0.1610(2) 0.3617(2) -0.0064(2) 0.00495(18) Uani 1 1 d . . .
C44 C 0.1050(2) 0.40696(19) -0.07362(17) 0.00495(18) Uani 1 1 d D . .
C45 C 0.11411(18) 0.38105(16) -0.15870(17) 0.00495(18) Uani 1 1 d D . .
Dh45 D 0.0655(6) 0.4166(8) -0.2101(5) 0.00495(18) Uani 1 1 d D . .
C46 C 0.1775(2) 0.31249(15) -0.17269(18) 0.00495(18) Uani 1 1 d D . .
C47 C 0.2364(2) 0.27356(17) -0.10524(18) 0.00495(18) Uani 1 1 d . . .
C48 C 0.2276(2) 0.2932(2) -0.0219(2) 0.00495(18) Uani 1 1 d . . .
H26 H 0.4044(4) 0.3173(4) 0.0030(4) 0.0175(3) Uani 1 1 d . . .
H27 H 0.5226(4) 0.2429(5) 0.1096(5) 0.0175(3) Uani 1 1 d . . .
H29 H 0.3254(4) 0.0710(4) 0.2075(4) 0.0175(3) Uani 1 1 d . . .
H32 H 0.2137(4) -0.0183(4) 0.0905(4) 0.0175(3) Uani 1 1 d . . .
H34 H -0.0573(4) 0.0346(4) 0.1135(5) 0.0175(3) Uani 1 1 d . . .
H35 H -0.0277(5) 0.2255(4) 0.1241(4) 0.0175(3) Uani 1 1 d . . .
H38 H 0.0953(4) 0.3034(4) 0.2599(4) 0.0175(3) Uani 1 1 d . . .
H39 H 0.1239(5) 0.4809(5) 0.3026(4) 0.0175(3) Uani 1 1 d . . .
H41 H 0.1856(4) 0.5466(4) 0.0582(4) 0.0175(3) Uani 1 1 d . . .
H44 H 0.0497(4) 0.4542(4) -0.0626(4) 0.0175(3) Uani 1 1 d . . .
H46 H 0.1843(5) 0.2970(5) -0.2367(4) 0.0175(3) Uani 1 1 d . . .
H47 H 0.2912(4) 0.2243(4) -0.1153(4) 0.0175(3) Uani 1 1 d . . .

loop_
_atom_site_aniso_label
_atom_site_aniso_U_11
_atom_site_aniso_U_22
_atom_site_aniso_U_33
_atom_site_aniso_U_23
_atom_site_aniso_U_13
_atom_site_aniso_U_12
C1 0.0054(4) 0.0032(3) 0.0057(4) 0.0008(3) 0.0025(4) 0.0008(2)
C2 0.0054(4) 0.0032(3) 0.0057(4) 0.0008(3) 0.0025(4) 0.0008(2)
C3 0.0054(4) 0.0032(3) 0.0057(4) 0.0008(3) 0.0025(4) 0.0008(2)
C4 0.0054(4) 0.0032(3) 0.0057(4) 0.0008(3) 0.0025(4) 0.0008(2)
Dh4 0.0054(4) 0.0032(3) 0.0057(4) 0.0008(3) 0.0025(4) 0.0008(2)
C5 0.0054(4) 0.0032(3) 0.0057(4) 0.0008(3) 0.0025(4) 0.0008(2)
C6 0.0054(4) 0.0032(3) 0.0057(4) 0.0008(3) 0.0025(4) 0.0008(2)
C7 0.0055(4) 0.0042(3) 0.0047(4) -0.0005(3) 0.0021(4) 0.0004(3)
C8 0.0055(4) 0.0042(3) 0.0047(4) -0.0005(3) 0.0021(4) 0.0004(3)
C9 0.0055(4) 0.0042(3) 0.0047(4) -0.0005(3) 0.0021(4) 0.0004(3)
Dh9 0.0055(4) 0.0042(3) 0.0047(4) -0.0005(3) 0.0021(4) 0.0004(3)
C10 0.0055(4) 0.0042(3) 0.0047(4) -0.0005(3) 0.0021(4) 0.0004(3)
C11 0.0055(4) 0.0042(3) 0.0047(4) -0.0005(3) 0.0021(4) 0.0004(3)
C12 0.0055(4) 0.0042(3) 0.0047(4) -0.0005(3) 0.0021(4) 0.0004(3)
C13 0.0063(4) 0.0047(3) 0.0034(4) -0.0006(3) 0.0010(4) 0.0008(2)
C14 0.0063(4) 0.0047(3) 0.0034(4) -0.0006(3) 0.0010(4) 0.0008(2)
C15 0.0063(4) 0.0047(3) 0.0034(4) -0.0006(3) 0.0010(4) 0.0008(2)
C16 0.0063(4) 0.0047(3) 0.0034(4) -0.0006(3) 0.0010(4) 0.0008(2)
Dh16 0.0063(4) 0.0047(3) 0.0034(4) -0.0006(3) 0.0010(4) 0.0008(2)
C17 0.0063(4) 0.0047(3) 0.0034(4) -0.0006(3) 0.0010(4) 0.0008(2)
C18 0.0063(4) 0.0047(3) 0.0034(4) -0.0006(3) 0.0010(4) 0.0008(2)
C19 0.0045(4) 0.0049(3) 0.0062(4) 0.0011(3) 0.0015(4) 0.0003(3)
C20 0.0045(4) 0.0049(3) 0.0062(4) 0.0011(3) 0.0015(4) 0.0003(3)
C21 0.0045(4) 0.0049(3) 0.0062(4) 0.0011(3) 0.0015(4) 0.0003(3)
Dh21 0.0045(4) 0.0049(3) 0.0062(4) 0.0011(3) 0.0015(4) 0.0003(3)
C22 0.0045(4) 0.0049(3) 0.0062(4) 0.0011(3) 0.0015(4) 0.0003(3)
C23 0.0045(4) 0.0049(3) 0.0062(4) 0.0011(3) 0.0015(4) 0.0003(3)
C24 0.0045(4) 0.0049(3) 0.0062(4) 0.0011(3) 0.0015(4) 0.0003(3)
H2 0.0183(6) 0.0137(4) 0.0213(7) 0.0033(4) 0.0073(6) 0.0028(4)
H3 0.0183(6) 0.0137(4) 0.0213(7) 0.0033(4) 0.0073(6) 0.0028(4)
H5 0.0183(6) 0.0137(4) 0.0213(7) 0.0033(4) 0.0073(6) 0.0028(4)
H8 0.0183(6) 0.0137(4) 0.0213(7) 0.0033(4) 0.0073(6) 0.0028(4)
H10 0.0183(6) 0.0137(4) 0.0213(7) 0.0033(4) 0.0073(6) 0.0028(4)
H11 0.0183(6) 0.0137(4) 0.0213(7) 0.0033(4) 0.0073(6) 0.0028(4)
H14 0.0183(6) 0.0137(4) 0.0213(7) 0.0033(4) 0.0073(6) 0.0028(4)
H15 0.0183(6) 0.0137(4) 0.0213(7) 0.0033(4) 0.0073(6) 0.0028(4)
H17 0.0183(6) 0.0137(4) 0.0213(7) 0.0033(4) 0.0073(6) 0.0028(4)
H20 0.0183(6) 0.0137(4) 0.0213(7) 0.0033(4) 0.0073(6) 0.0028(4)
H22 0.0183(6) 0.0137(4) 0.0213(7) 0.0033(4) 0.0073(6) 0.0028(4)
H23 0.0183(6) 0.0137(4) 0.0213(7) 0.0033(4) 0.0073(6) 0.0028(4)
C25 0.0042(4) 0.0065(3) 0.0054(4) 0.0021(3) -0.0001(4) 0.0009(3)
C26 0.0042(4) 0.0065(3) 0.0054(4) 0.0021(3) -0.0001(4) 0.0009(3)
C27 0.0042(4) 0.0065(3) 0.0054(4) 0.0021(3) -0.0001(4) 0.0009(3)
C28 0.0042(4) 0.0065(3) 0.0054(4) 0.0021(3) -0.0001(4) 0.0009(3)
Dh28 0.0042(4) 0.0065(3) 0.0054(4) 0.0021(3) -0.0001(4) 0.0009(3)
C29 0.0042(4) 0.0065(3) 0.0054(4) 0.0021(3) -0.0001(4) 0.0009(3)
C30 0.0042(4) 0.0065(3) 0.0054(4) 0.0021(3) -0.0001(4) 0.0009(3)
C31 0.0038(4) 0.0038(3) 0.0066(5) -0.0013(3) 0.0015(4) -0.0007(2)
C32 0.0038(4) 0.0038(3) 0.0066(5) -0.0013(3) 0.0015(4) -0.0007(2)
C33 0.0038(4) 0.0038(3) 0.0066(5) -0.0013(3) 0.0015(4) -0.0007(2)
Dh33 0.0038(4) 0.0038(3) 0.0066(5) -0.0013(3) 0.0015(4) -0.0007(2)
C34 0.0038(4) 0.0038(3) 0.0066(5) -0.0013(3) 0.0015(4) -0.0007(2)
C35 0.0038(4) 0.0038(3) 0.0066(5) -0.0013(3) 0.0015(4) -0.0007(2)
C36 0.0038(4) 0.0038(3) 0.0066(5) -0.0013(3) 0.0015(4) -0.0007(2)
C37 0.0078(5) 0.0032(3) 0.0037(4) -0.0005(3) 0.0014(4) 0.0002(3)
C38 0.0078(5) 0.0032(3) 0.0037(4) -0.0005(3) 0.0014(4) 0.0002(3)
C39 0.0078(5) 0.0032(3) 0.0037(4) -0.0005(3) 0.0014(4) 0.0002(3)
C40 0.0078(5) 0.0032(3) 0.0037(4) -0.0005(3) 0.0014(4) 0.0002(3)
Dh40 0.0078(5) 0.0032(3) 0.0037(4) -0.0005(3) 0.0014(4) 0.0002(3)
C41 0.0078(5) 0.0032(3) 0.0037(4) -0.0005(3) 0.0014(4) 0.0002(3)
C42 0.0078(5) 0.0032(3) 0.0037(4) -0.0005(3) 0.0014(4) 0.0002(3)
C43 0.0063(4) 0.0051(3) 0.0035(4) 0.0006(3) 0.0010(4) 0.0000(3)
C44 0.0063(4) 0.0051(3) 0.0035(4) 0.0006(3) 0.0010(4) 0.0000(3)
C45 0.0063(4) 0.0051(3) 0.0035(4) 0.0006(3) 0.0010(4) 0.0000(3)
Dh45 0.0063(4) 0.0051(3) 0.0035(4) 0.0006(3) 0.0010(4) 0.0000(3)
C46 0.0063(4) 0.0051(3) 0.0035(4) 0.0006(3) 0.0010(4) 0.0000(3)
C47 0.0063(4) 0.0051(3) 0.0035(4) 0.0006(3) 0.0010(4) 0.0000(3)
C48 0.0063(4) 0.0051(3) 0.0035(4) 0.0006(3) 0.0010(4) 0.0000(3)
H26 0.0176(6) 0.0171(5) 0.0190(6) 0.0017(4) 0.0066(6) 0.0024(4)
H27 0.0176(6) 0.0171(5) 0.0190(6) 0.0017(4) 0.0066(6) 0.0024(4)
H29 0.0176(6) 0.0171(5) 0.0190(6) 0.0017(4) 0.0066(6) 0.0024(4)
H32 0.0176(6) 0.0171(5) 0.0190(6) 0.0017(4) 0.0066(6) 0.0024(4)
H34 0.0176(6) 0.0171(5) 0.0190(6) 0.0017(4) 0.0066(6) 0.0024(4)
H35 0.0176(6) 0.0171(5) 0.0190(6) 0.0017(4) 0.0066(6) 0.0024(4)
H38 0.0176(6) 0.0171(5) 0.0190(6) 0.0017(4) 0.0066(6) 0.0024(4)
H39 0.0176(6) 0.0171(5) 0.0190(6) 0.0017(4) 0.0066(6) 0.0024(4)
H41 0.0176(6) 0.0171(5) 0.0190(6) 0.0017(4) 0.0066(6) 0.0024(4)
H44 0.0176(6) 0.0171(5) 0.0190(6) 0.0017(4) 0.0066(6) 0.0024(4)
H46 0.0176(6) 0.0171(5) 0.0190(6) 0.0017(4) 0.0066(6) 0.0024(4)
H47 0.0176(6) 0.0171(5) 0.0190(6) 0.0017(4) 0.0066(6) 0.0024(4)

loop_
_geom_angle_atom_site_label_1
_geom_angle_atom_site_label_2
_geom_angle_atom_site_label_3
_geom_angle
_geom_angle_site_symmetry_1
_geom_angle_site_symmetry_3
_geom_angle_publ_flag
C6 C1 C2 118.1(3) . . ?
C6 C1 C24 122.9(3) . . ?
C2 C1 C24 118.8(2) . . ?
C3 C2 C1 122.8(2) . . ?
C3 C2 H2 122.8(4) . . ?
C1 C2 H2 114.3(4) . . ?
C2 C3 C4 120.1(2) . . ?
C2 C3 Dh4 146.0(3) . . ?
C4 C3 Dh4 25.9(2) . . ?
C2 C3 H3 123.7(4) . . ?
C4 C3 H3 116.2(4) . . ?
Dh4 C3 H3 90.2(4) . . ?
Dh4 C4 C5 120.3(4) . . ?
Dh4 C4 C3 120.6(4) . . ?
C5 C4 C3 119.0(2) . . ?
C4 Dh4 C5 33.5(3) . . ?
C4 Dh4 C3 33.4(3) . . ?
C5 Dh4 C3 66.93(19) . . ?
C4 C5 C6 121.4(2) . . ?
C4 C5 Dh4 26.2(2) . . ?
C6 C5 Dh4 147.5(3) . . ?
C4 C5 H5 120.5(4) . . ?
C6 C5 H5 117.9(4) . . ?
Dh4 C5 H5 94.4(4) . . ?
C5 C6 C1 118.6(2) . . ?
C5 C6 C7 119.7(2) . . ?
C1 C6 C7 121.2(3) . . ?
C8 C7 C12 119.2(3) . . ?
C8 C7 C6 118.2(2) . . ?
C12 C7 C6 122.5(3) . . ?
C7 C8 C9 121.0(2) . . ?
C7 C8 Dh9 148.4(3) . . ?
C9 C8 Dh9 27.5(2) . . ?
C7 C8 H8 118.2(4) . . ?
C9 C8 H8 120.6(4) . . ?
Dh9 C8 H8 93.1(4) . . ?
Dh9 C9 C10 123.2(5) . . ?
Dh9 C9 C8 116.4(5) . . ?
C10 C9 C8 119.7(2) . . ?
C9 Dh9 C8 36.1(3) . . ?
C9 Dh9 C10 31.5(3) . . ?
C8 Dh9 C10 67.30(19) . . ?
C9 C10 C11 119.8(2) . . ?
C9 C10 Dh9 25.3(2) . . ?
C11 C10 Dh9 145.0(3) . . ?
C9 C10 H10 121.2(4) . . ?
C11 C10 H10 118.6(4) . . ?
Dh9 C10 H10 96.3(4) . . ?
C10 C11 C12 121.6(2) . . ?
C10 C11 H11 119.8(4) . . ?
C12 C11 H11 118.2(4) . . ?
C11 C12 C7 118.3(3) . . ?
C11 C12 C13 119.8(2) . . ?
C7 C12 C13 121.9(2) . . ?
C18 C13 C14 119.2(3) . . ?
C18 C13 C12 121.4(3) . . ?
C14 C13 C12 119.3(2) . . ?
C15 C14 C13 122.9(2) . . ?
C15 C14 H14 118.5(4) . . ?
C13 C14 H14 118.3(4) . . ?
C14 C15 C16 118.9(3) . . ?
C14 C15 H15 122.9(4) . . ?
C16 C15 H15 118.1(4) . . ?
Dh16 C16 C15 121.7(5) . . ?
Dh16 C16 C17 118.3(5) . . ?
C15 C16 C17 119.7(2) . . ?
C16 Dh16 C17 35.1(3) . . ?
C18 C17 C16 120.8(2) . . ?
C18 C17 Dh16 147.4(3) . . ?
C16 C17 Dh16 26.6(2) . . ?
C18 C17 H17 119.5(4) . . ?
C16 C17 H17 119.7(4) . . ?
Dh16 C17 H17 93.1(4) . . ?
C17 C18 C13 118.2(3) . . ?
C17 C18 C19 118.1(2) . . ?
C13 C18 C19 123.6(3) . . ?
C20 C19 C24 119.9(3) . . ?
C20 C19 C18 118.1(3) . . ?
C24 C19 C18 121.9(3) . . ?
C21 C20 C19 121.6(2) . . ?
C21 C20 Dh21 25.6(2) . . ?
C19 C20 Dh21 147.2(3) . . ?
C21 C20 H20 118.8(4) . . ?
C19 C20 H20 119.6(4) . . ?
Dh21 C20 H20 93.1(4) . . ?
Dh21 C21 C20 122.1(5) . . ?
Dh21 C21 C22 118.1(5) . . ?
C20 C21 C22 119.5(2) . . ?
C21 Dh21 C22 34.9(3) . . ?
C21 Dh21 C20 32.2(3) . . ?
C22 Dh21 C20 67.0(2) . . ?
C21 C22 C23 119.5(3) . . ?
C21 C22 Dh21 27.0(2) . . ?
C23 C22 Dh21 146.4(3) . . ?
C21 C22 H22 123.8(4) . . ?
C23 C22 H22 116.7(4) . . ?
Dh21 C22 H22 96.8(4) . . ?
C24 C23 C22 120.7(3) . . ?
C24 C23 H23 116.0(4) . . ?
C22 C23 H23 123.4(5) . . ?
C23 C24 C19 118.7(3) . . ?
C23 C24 C1 118.6(3) . . ?
C19 C24 C1 122.6(3) . . ?
C30 C25 C26 117.9(3) . . ?
C30 C25 C48 122.5(3) . . ?
C26 C25 C48 119.2(2) . . ?
C27 C26 C25 121.5(2) . . ?
C27 C26 H26 120.7(4) . . ?
C25 C26 H26 117.8(4) . . ?
C28 C27 C26 119.2(2) . . ?
C28 C27 Dh28 26.7(2) . . ?
C26 C27 Dh28 145.8(3) . . ?
C28 C27 H27 125.4(4) . . ?
C26 C27 H27 115.3(4) . . ?
Dh28 C27 H27 98.8(4) . . ?
Dh28 C28 C29 121.3(5) . . ?
Dh28 C28 C27 119.3(5) . . ?
C29 C28 C27 119.3(3) . . ?
C28 Dh28 C27 34.0(3) . . ?
C28 Dh28 C29 32.9(3) . . ?
C27 Dh28 C29 66.9(2) . . ?
C28 C29 C30 123.0(3) . . ?
C28 C29 Dh28 25.8(2) . . ?
C30 C29 Dh28 148.8(3) . . ?
C28 C29 H29 115.5(4) . . ?
C30 C29 H29 121.4(4) . . ?
Dh28 C29 H29 89.8(5) . . ?
C25 C30 C29 119.0(3) . . ?
C25 C30 C31 122.5(3) . . ?
C29 C30 C31 118.3(3) . . ?
C32 C31 C36 120.0(3) . . ?
C32 C31 C30 117.2(2) . . ?
C36 C31 C30 122.6(3) . . ?
C31 C32 C33 118.9(2) . . ?
C31 C32 H32 122.8(4) . . ?
C33 C32 H32 118.0(4) . . ?
Dh33 C33 C34 121.9(5) . . ?
Dh33 C33 C32 117.8(5) . . ?
C34 C33 C32 120.3(2) . . ?
C35 C34 C33 119.7(2) . . ?
C35 C34 H34 124.1(4) . . ?
C33 C34 H34 115.9(4) . . ?
C34 C35 C36 120.9(2) . . ?
C34 C35 H35 118.5(4) . . ?
C36 C35 H35 120.4(4) . . ?
C35 C36 C31 120.2(2) . . ?
C35 C36 C37 117.6(2) . . ?
C31 C36 C37 122.0(3) . . ?
C42 C37 C38 119.0(2) . . ?
C42 C37 C36 123.0(3) . . ?
C38 C37 C36 118.0(2) . . ?
C39 C38 C37 121.9(3) . . ?
C39 C38 H38 119.2(4) . . ?
C37 C38 H38 118.7(4) . . ?
C38 C39 C40 118.4(3) . . ?
C38 C39 Dh40 145.0(3) . . ?
C40 C39 Dh40 26.7(2) . . ?
C38 C39 H39 119.3(4) . . ?
C40 C39 H39 122.0(4) . . ?
Dh40 C39 H39 95.6(4) . . ?
Dh40 C40 C41 121.6(5) . . ?
Dh40 C40 C39 117.7(5) . . ?
C41 C40 C39 119.9(2) . . ?
C40 Dh40 C39 35.6(3) . . ?
C40 Dh40 C41 32.8(3) . . ?
C39 Dh40 C41 68.10(19) . . ?
C40 C41 C42 120.6(2) . . ?
C40 C41 Dh40 25.6(2) . . ?
C42 C41 Dh40 145.9(3) . . ?
C40 C41 H41 120.7(4) . . ?
C42 C41 H41 118.1(4) . . ?
Dh40 C41 H41 95.1(4) . . ?
C41 C42 C37 119.8(3) . . ?
C41 C42 C43 117.6(2) . . ?
C37 C42 C43 122.4(2) . . ?
C44 C43 C48 119.4(3) . . ?
C44 C43 C42 118.1(3) . . ?
C48 C43 C42 122.4(3) . . ?
C43 C44 C45 119.3(2) . . ?
C43 C44 Dh45 146.4(3) . . ?
C45 C44 Dh45 27.1(2) . . ?
C43 C44 H44 119.9(4) . . ?
C45 C44 H44 120.4(5) . . ?
Dh45 C44 H44 93.4(5) . . ?
Dh45 C45 C46 123.1(5) . . ?
Dh45 C45 C44 116.3(5) . . ?
C46 C45 C44 120.6(3) . . ?
C45 Dh45 C46 31.7(3) . . ?
C45 Dh45 C44 36.6(3) . . ?
C46 Dh45 C44 68.3(2) . . ?
C45 C46 C47 119.2(2) . . ?
C45 C46 Dh45 25.2(2) . . ?
C47 C46 Dh45 144.4(3) . . ?
C45 C46 H46 118.8(4) . . ?
C47 C46 H46 121.6(4) . . ?
Dh45 C46 H46 93.7(4) . . ?
C46 C47 C48 121.8(2) . . ?
C46 C47 H47 120.3(4) . . ?
C48 C47 H47 117.8(5) . . ?
C47 C48 C43 119.3(3) . . ?
C47 C48 C25 118.3(3) . . ?
C43 C48 C25 122.2(3) . . ?

loop_
_geom_bond_atom_site_label_1
_geom_bond_atom_site_label_2
_geom_bond_distance
_geom_bond_site_symmetry_2
_geom_bond_publ_flag
C1 C6 1.410(4) . ?
C1 C2 1.418(4) . ?
C1 C24 1.506(4) . ?
C2 C3 1.338(4) . ?
C2 H2 1.111(6) . ?
C3 C4 1.404(3) . ?
C3 Dh4 2.193(7) . ?
C3 H3 1.106(6) . ?
C4 Dh4 1.115(6) . ?
C4 C5 1.395(3) . ?
Dh4 C5 2.182(7) . ?
C5 C6 1.408(4) . ?
C5 H5 1.113(6) . ?
C6 C7 1.498(4) . ?
C7 C8 1.390(4) . ?
C7 C12 1.417(4) . ?
C8 C9 1.423(4) . ?
C8 Dh9 2.164(7) . ?
C8 H8 1.095(6) . ?
C9 Dh9 1.116(6) . ?
C9 C10 1.365(3) . ?
Dh9 C10 2.185(7) . ?
C10 C11 1.396(4) . ?
C10 H10 1.101(6) . ?
C11 C12 1.411(4) . ?
C11 H11 1.122(6) . ?
C12 C13 1.496(4) . ?
C13 C18 1.412(4) . ?
C13 C14 1.432(5) . ?
C14 C15 1.341(4) . ?
C14 H14 1.100(6) . ?
C15 C16 1.416(3) . ?
C15 H15 1.090(7) . ?
C16 Dh16 1.112(6) . ?
C16 C17 1.430(4) . ?
Dh16 C17 2.189(7) . ?
C17 C18 1.402(4) . ?
C17 H17 1.099(6) . ?
C18 C19 1.496(5) . ?
C19 C20 1.399(4) . ?
C19 C24 1.410(4) . ?
C20 C21 1.379(4) . ?
C20 Dh21 2.190(8) . ?
C20 H20 1.077(6) . ?
C21 Dh21 1.119(6) . ?
C21 C22 1.408(3) . ?
Dh21 C22 2.172(7) . ?
C22 C23 1.414(4) . ?
C22 H22 1.146(7) . ?
C23 C24 1.409(5) . ?
C23 H23 1.104(6) . ?
C25 C30 1.413(4) . ?
C25 C26 1.432(4) . ?
C25 C48 1.508(5) . ?
C26 C27 1.430(4) . ?
C26 H26 1.087(6) . ?
C27 C28 1.391(3) . ?
C27 Dh28 2.168(7) . ?
C27 H27 1.112(6) . ?
C28 Dh28 1.116(6) . ?
C28 C29 1.390(4) . ?
Dh28 C29 2.189(7) . ?
C29 C30 1.415(5) . ?
C29 H29 1.094(6) . ?
C30 C31 1.491(4) . ?
C31 C32 1.398(4) . ?
C31 C36 1.420(4) . ?
C32 C33 1.463(3) . ?
C32 H32 1.096(6) . ?
C33 Dh33 1.114(6) . ?
C33 C34 1.401(3) . ?
C34 C35 1.393(3) . ?
C34 H34 1.103(6) . ?
C35 C36 1.416(4) . ?
C35 H35 1.088(6) . ?
C36 C37 1.494(4) . ?
C37 C42 1.407(4) . ?
C37 C38 1.417(4) . ?
C38 C39 1.369(4) . ?
C38 H38 1.094(6) . ?
C39 C40 1.439(3) . ?
C39 Dh40 2.189(7) . ?
C39 H39 1.085(6) . ?
C40 Dh40 1.111(6) . ?
C40 C41 1.394(3) . ?
Dh40 C41 2.191(7) . ?
C41 C42 1.398(4) . ?
C41 H41 1.079(6) . ?
C42 C43 1.487(4) . ?
C43 C44 1.389(5) . ?
C43 C48 1.421(4) . ?
C44 C45 1.458(4) . ?
C44 Dh45 2.191(7) . ?
C44 H44 1.094(6) . ?
C45 Dh45 1.113(6) . ?
C45 C46 1.376(3) . ?
Dh45 C46 2.192(7) . ?
C46 C47 1.381(4) . ?
C46 H46 1.086(7) . ?
C47 C48 1.411(4) . ?
C47 H47 1.100(6) . ?
